data_1558982
loop_
_publ_author_name
'Chen, Kongqi'
'Zhang, Rongyuan'
'Li, Ganggang'
'Li, Baoxi'
'Ma, Yao'
'Sun, Ming'
'Wang, Zhiming'
'Tang, Ben Zhong'

_publ_section_title
;
 Photo-induced crystallization with emission enhancement (PICEE)
;
_journal_issue 11
_journal_name_full 'Materials Horizons'
_journal_page_first 3005
_journal_page_last 3010
_journal_paper_doi 10.1039/D0MH01200A
_journal_volume 7
_journal_year 2020
_chemical_formula_moiety '4.02(C63.5 H55.5 N2 O2), 8(B F4), 1.5(C H2 Cl2), 2(H2 O)'
_chemical_formula_sum 'C256.5 H230 B8 Cl3 F32 N8 O10'
_chemical_formula_weight 4385.30
_space_group_crystal_system triclinic
_space_group_IT_number 2
_space_group_name_Hall '-P 1'
_space_group_name_H-M_alt 'P -1'
_atom_sites_solution_hydrogens mixed
_atom_sites_solution_primary dual
_audit_creation_date 2020-01-06
_audit_creation_method
;
Olex2 1.2-beta
(compiled 2018.05.29 svn.r3508 for OlexSys, GUI svn.r5506)
;
_audit_update_record
;
2020-01-06 deposited with the CCDC.	2020-09-03 downloaded from the CCDC.
;
_cell_angle_alpha 77.093(2)
_cell_angle_beta 66.749(3)
_cell_angle_gamma 62.317(3)
_cell_formula_units_Z 1
_cell_length_a 17.7648(7)
_cell_length_b 18.0515(5)
_cell_length_c 22.0097(7)
_cell_measurement_reflns_used 21198
_cell_measurement_temperature 119.99(13)
_cell_measurement_theta_max 73.1280
_cell_measurement_theta_min 2.7540
_cell_volume 5735.6(4)
_computing_cell_refinement 'CrysAlisPro 1.171.39.28b (Rigaku OD, 2015)'
_computing_data_collection 'CrysAlisPro 1.171.39.28b (Rigaku OD, 2015)'
_computing_data_reduction 'CrysAlisPro 1.171.39.28b (Rigaku OD, 2015)'
_computing_molecular_graphics 'Olex2 (Dolomanov et al., 2009)'
_computing_publication_material 'Olex2 (Dolomanov et al., 2009)'
_computing_structure_refinement 'ShelXL (Sheldrick, 2015)'
_computing_structure_solution 'ShelXT (Sheldrick, 2015)'
_diffrn_ambient_environment N~2~
_diffrn_ambient_temperature 119.99(13)
_diffrn_detector 'CCD plate'
_diffrn_measured_fraction_theta_full 0.960
_diffrn_measured_fraction_theta_max 0.932
_diffrn_measurement_details
;
List of Runs (angles in degrees, time in seconds):

  # Type    Start    End  Width  t~exp~   \w     \q     \k     \f   Frames
#--------------------------------------------------------------------------
  1  \w     40.00  82.00   0.50    0.96    --    0.00  37.00   0.00   84
  2  \w    -14.00  50.00   0.50    0.96    --    0.00  72.00-180.00  128
  3  \w    -48.00   5.00   0.50    0.96    --    0.00 -57.00 -30.00  106
  4  \w    -89.00 -56.00   0.50    0.96    --    0.00 -72.00 120.00   66
  5  \w    -14.00  27.00   0.50    0.96    --    0.00  37.00   0.00   82
  6  \w     64.00  89.00   0.50    0.96    --    0.00  72.00-180.00   50
  7  \w    -53.00  13.00   0.50    0.96    --    0.00 -72.00 120.00  132
  8  \w    -88.00 -63.00   0.50    0.96    --    0.00 -57.00 -30.00   50
  9  \w    -74.00 -39.00   0.50    3.83    --  -98.80  72.00-180.00   70
 10  \w   -112.00 -11.00   0.50    3.83    --  -98.80  19.00 -90.00  202
 11  \w   -113.00 -83.00   0.50    3.83    --  -98.80  72.00-180.00   60
 12  \w   -113.00 -32.00   0.50    3.83    --  -98.80  72.00  60.00  162
 13  \w   -108.00 -42.00   0.50    3.83    --  -98.80  72.00-120.00  132
 14  \w    -92.00 -21.00   0.50    3.83    --  -98.80  72.00  90.00  142
 15  \w   -118.00 -85.00   0.50    3.83    --  -98.80 -72.00  60.00   66
 16  \w   -176.00-150.00   0.50    3.83    --  -98.80 -72.00  60.00   52
 17  \w   -112.00 -16.00   0.50    3.83    --  -98.80  72.00 120.00  192
 18  \w   -112.00 -28.00   0.50    3.83    --  -98.80  72.00 -60.00  168
 19  \w   -105.00 -10.00   0.50    3.83    --  -98.80  19.00   0.00  190
 20  \w    -85.00 -36.00   0.50    3.83    --  -98.80  57.00  30.00   98
 21  \w   -111.00 -84.00   0.50    3.83    --  -98.80  72.00   0.00   54
 22  \w   -112.00 -23.00   0.50    3.83    --  -98.80  72.00 -90.00  178
 23  \w   -110.00 -23.00   0.50    3.83    --  -98.80  72.00  30.00  174
 24  \w   -102.00 -60.00   0.50    3.83    --  -98.80  72.00 -30.00   84
 25  \w    -86.00 -35.00   0.50    3.83    --  -98.80  72.00 150.00  102
 26  \w    -93.00 -67.00   0.50    3.83    --  -98.80  72.00-150.00   52
 27  \w   -185.00 -11.00   0.50    3.83    --  -98.80   0.00 -60.00  348
;
_diffrn_measurement_device 'four-circle diffractometer'
_diffrn_measurement_device_type 'XtaLAB AFC12 (RCD3): Kappa single'
_diffrn_measurement_method '\w scans'
_diffrn_orient_matrix_type 'CrysAlisPro convention (1999,Acta A55,543-557)'
_diffrn_orient_matrix_UB_11 -0.0913628000
_diffrn_orient_matrix_UB_12 0.0368465000
_diffrn_orient_matrix_UB_13 -0.0110866000
_diffrn_orient_matrix_UB_21 -0.0480702000
_diffrn_orient_matrix_UB_22 -0.0058382000
_diffrn_orient_matrix_UB_23 0.0752660000
_diffrn_orient_matrix_UB_31 -0.0127279000
_diffrn_orient_matrix_UB_32 0.0889874000
_diffrn_orient_matrix_UB_33 0.0054648000
_diffrn_radiation_monochromator graphite
_diffrn_radiation_probe x-ray
_diffrn_radiation_type CuK\a
_diffrn_radiation_wavelength 1.54184
_diffrn_reflns_av_R_equivalents 0.0372
_diffrn_reflns_av_unetI/netI 0.0439
_diffrn_reflns_Laue_measured_fraction_full 0.960
_diffrn_reflns_Laue_measured_fraction_max 0.932
_diffrn_reflns_limit_h_max 22
_diffrn_reflns_limit_h_min -18
_diffrn_reflns_limit_k_max 21
_diffrn_reflns_limit_k_min -14
_diffrn_reflns_limit_l_max 27
_diffrn_reflns_limit_l_min -25
_diffrn_reflns_number 60619
_diffrn_reflns_point_group_measured_fraction_full 0.960
_diffrn_reflns_point_group_measured_fraction_max 0.932
_diffrn_reflns_theta_full 67.684
_diffrn_reflns_theta_max 73.928
_diffrn_reflns_theta_min 2.768
_diffrn_source 'fine-focus sealed X-ray tube'
_diffrn_source_type 'Enhance (Cu) X-ray Source'
_exptl_absorpt_coefficient_mu 1.092
_exptl_absorpt_correction_T_max 1.00000
_exptl_absorpt_correction_T_min 0.89155
_exptl_absorpt_correction_type multi-scan
_exptl_absorpt_process_details
;
CrysAlisPro 1.171.39.28b (Rigaku Oxford Diffraction, 2015)
Empirical absorption correction using spherical harmonics,
 implemented in SCALE3 ABSPACK scaling algorithm.
;
_exptl_crystal_colour 'clear light colourless'
_exptl_crystal_colour_lustre clear
_exptl_crystal_colour_modifier light
_exptl_crystal_colour_primary colourless
_exptl_crystal_density_diffrn 1.270
_exptl_crystal_description block
_exptl_crystal_F_000 2284
_exptl_crystal_size_max 0.2
_exptl_crystal_size_mid 0.2
_exptl_crystal_size_min 0.15
_refine_diff_density_max 1.888
_refine_diff_density_min -1.131
_refine_diff_density_rms 0.112
_refine_ls_extinction_method none
_refine_ls_goodness_of_fit_ref 1.026
_refine_ls_hydrogen_treatment constr
_refine_ls_matrix_type full
_refine_ls_number_parameters 1549
_refine_ls_number_reflns 21681
_refine_ls_number_restraints 344
_refine_ls_restrained_S_all 1.049
_refine_ls_R_factor_all 0.1507
_refine_ls_R_factor_gt 0.1298
_refine_ls_shift/su_max 0.001
_refine_ls_shift/su_mean 0.000
_refine_ls_structure_factor_coef Fsqd
_refine_ls_weighting_details 'w=1/[\s^2^(Fo^2^)+(0.3200P)^2^+6.0000P] where P=(Fo^2^+2Fc^2^)/3'
_refine_ls_weighting_scheme calc
_refine_ls_wR_factor_gt 0.3850
_refine_ls_wR_factor_ref 0.4156
_reflns_Friedel_coverage 0.000
_reflns_number_gt 16249
_reflns_number_total 21681
_reflns_threshold_expression 'I > 2\s(I)'
_cod_data_source_file d0mh01200a2.cif
_cod_data_source_block 1
_cod_depositor_comments 'Adding full bibliography for 1558982.cif.'
_cod_original_formula_sum 'C256.50 H230 B8 Cl3 F32 N8 O10'
_cod_database_code 1558982
_shelx_shelxl_version_number 2018/3
_shelx_space_group_comment
;
The symmetry employed for this shelxl refinement is uniquely defined
by the following loop, which should always be used as a source of
symmetry information in preference to the above space-group names.
They are only intended as comments.
;
_shelx_estimated_absorpt_t_max 0.853
_shelx_estimated_absorpt_t_min 0.811
_reflns_odcompleteness_completeness 98.03
_reflns_odcompleteness_iscentric 1
_reflns_odcompleteness_theta 66.97
_olex2_refinement_description
;
1. Fixed Uiso
 At 1.2 times of:
  All C(H) groups, All C(H,H) groups
 At 1.5 times of:
  All C(H,H,H) groups, All O(H,H) groups
2. Restrained distances
 Cl2-C1A = Cl3-C1A
 1.771 with sigma of 0.01
 Cl2-Cl3
 2.916 with sigma of 0.03
 Cl1-C1B = Cl4-C1B
 1.771 with sigma of 0.01
 Cl1-Cl4
 2.916 with sigma of 0.03
 B1-F1 \\sim B1-F2 \\sim B1-F3 \\sim B1-F4
 with sigma of 0.02
 F1-F2 \\sim F2-F3 \\sim F3-F4 \\sim F4-F1 \\sim F2-F4 \\sim F1-F3
 with sigma of 0.04
 B2-F5 \\sim B2-F6 \\sim B2-F7 \\sim B2-F8
 with sigma of 0.02
 F5-F6 \\sim F6-F7 \\sim F7-F8 \\sim F8-F5 \\sim F6-F8 \\sim F5-F7
 with sigma of 0.04
 B3-F9 \\sim B3-F10 \\sim B3-F11 \\sim B3-F12
 with sigma of 0.02
 F9-F10 \\sim F10-F11 \\sim F11-F12 \\sim F12-F9 \\sim F10-F12 \\sim F9-F11
 with sigma of 0.04
 B4-F13 \\sim B4-F14 \\sim B4-F15 \\sim B4-F16
 with sigma of 0.02
 F13-F14 \\sim F14-F15 \\sim F15-F16 \\sim F16-F13 \\sim F14-F16 \\sim F13-F15
 with sigma of 0.04
3. Uiso/Uaniso restraints and constraints
B1 \\sim F1 \\sim F2 \\sim F3 \\sim F4: within 1.7A with sigma of 0.02 and
sigma for terminal atoms of 0.04
B2 \\sim F5 \\sim F6 \\sim F7 \\sim F8: within 1.7A with sigma of 0.02 and
sigma for terminal atoms of 0.04
B3 \\sim F9 \\sim F10 \\sim F11 \\sim F12: within 1.7A with sigma of 0.02 and
sigma for terminal atoms of 0.04
B4 \\sim F13 \\sim F14 \\sim F15 \\sim F16: within 1.7A with sigma of 0.02 and
sigma for terminal atoms of 0.04
Cl2 \\sim Cl3 \\sim C1A: within 2A with sigma of 0.04 and sigma for terminal
atoms of 0.08
Cl1 \\sim Cl4 \\sim C1B: within 2A with sigma of 0.04 and sigma for terminal
atoms of 0.08
Uanis(C50) = Uanis(C124)
Uanis(Cl2) = Uanis(C1A)
Uanis(C70) = Uanis(C95)
4. Rigid body (RIGU) restrains
 B1, F1, F2, F3, F4
 with sigma for 1-2 distances of 0.004 and sigma for 1-3 distances of 0.004
 B2, F5, F6, F7, F8
 with sigma for 1-2 distances of 0.004 and sigma for 1-3 distances of 0.004
 B3, F9, F10, F11, F12
 with sigma for 1-2 distances of 0.004 and sigma for 1-3 distances of 0.004
 B4, F13, F14, F15, F16
 with sigma for 1-2 distances of 0.004 and sigma for 1-3 distances of 0.004
 Cl2, Cl3, C1A
 with sigma for 1-2 distances of 0.004 and sigma for 1-3 distances of 0.004
 Cl1, Cl4, C1B
 with sigma for 1-2 distances of 0.004 and sigma for 1-3 distances of 0.004
5. Others
 Fixed Sof: H50(0.5) H50A(0.5) H89(0.5) H89A(0.5) C95(0.5) H95(0.5) C115(0.5)
 H115(0.5) C116(0.5) H116(0.5) C117(0.5) C118(0.5) H118(0.5) C119(0.5)
 H119(0.5) C120(0.5) H120(0.5) C121(0.5) N4(0.5) C122(0.5) H122(0.5) C123(0.5)
 C124(0.5) C125(0.5) C126(0.5) H126(0.5) C127(0.5) H127(0.5) C128(0.5)
 C129(0.5) H129(0.5) C130(0.5) H130(0.5) C131(0.5) H131(0.5) C132(0.5)
 C133(0.5) N5(0.5) C134(0.5) H134(0.5) C135(0.5) C136(0.5) C137(0.5) H13A(0.5)
 H13B(0.5) C138(0.5) H13C(0.5) H13D(0.5) C139(0.5) H13E(0.5) H13F(0.5)
 C140(0.5) H14A(0.5) H14B(0.5) C141(0.5) H14C(0.5) H14D(0.5) H14E(0.5)
 C142(0.5) H14F(0.5) H14G(0.5) H14H(0.5) Cl2(0.5) Cl3(0.5) C1A(0.5) H1AA(0.5)
 H1AB(0.5) Cl1(0.25) Cl4(0.25) C1B(0.25) H1BA(0.25) H1BB(0.25)
6.a Free rotating group:
 O0AA(H0AA,H0AB)
6.b Secondary CH2 refined with riding coordinates:
 C29(H29A,H29B), C91(H91A,H91B), C104(H10D,H10E), C105(H10I,H10J), C108(H10K,
 H10L), C114(H11G,H11H), C137(H13A,H13B), C138(H13C,H13D), C139(H13E,H13F),
 C140(H14A,H14B), C1A(H1AA,H1AB), C1B(H1BA,H1BB)
6.c Aromatic/amide H refined with riding coordinates:
 C5(H5), C6(H6), C7(H7), C8(H8), C12(H12), C14(H14), C20(H20), C23(H23),
 C31(H31), C34(H34), C40(H40), C43(H43), C44(H44), C45(H45), C46(H46), C47(H47),
  C48(H48), C49(H49), C50(H50), C50(H50A), C51(H51), C52(H52), C53(H53),
 C54(H54), C56(H56), C57(H57), C59(H59), C61(H61), C63(H63), C64(H64), C65(H65),
  C66(H66), C67(H67), C68(H68), C69(H69), C70(H70), C71(H71), C72(H72),
 C73(H73), C74(H74), C76(H76), C78(H78), C79(H79), C80(H80), C81(H81), C82(H82),
  C83(H83), C84(H84), C85(H85), C86(H86), C87(H87), C88(H88), C89(H89),
 C89(H89A), C90(H90), C92(H92), C93(H93), C95(H95), C96(H96), C97(H97),
 C98(H98), C99(H99), C100(H100), C102(H102), C106(H106), C107(H107), C109(H109),
  C112(H112), C115(H115), C116(H116), C118(H118), C119(H119), C120(H120),
 C122(H122), C126(H126), C127(H127), C129(H129), C130(H130), C131(H131),
 C134(H134)
6.d Fitted hexagon refined as free rotating group:
 C115(C116,C117,C118,C119,C120), C121(N4,C122,C123,C124,C125), C126(C127,C128,
 C129,C130,C131), C132(C133,N5,C134,C135,C136)
6.e Idealised Me refined as rotating group:
 C77(H77A,H77B,H77C), C94(H94A,H94B,H94C), C101(H10A,H10B,H10C), C103(H10F,
 H10G,H10H), C110(H11A,H11B,H11C), C111(H11I,H11J,H11K), C113(H11D,H11E,H11F),
 C141(H14C,H14D,H14E), C142(H14F,H14G,H14H)
;
_platon_squeeze_void_probe_radius 1.20
_olex2_submission_special_instructions 'No special instructions were received'
_oxdiff_exptl_absorpt_empirical_details
;
Empirical correction (ABSPACK) includes:
- Absorption correction using spherical harmonics
- Frame scaling
;
_oxdiff_exptl_absorpt_empirical_full_max 1.437
_oxdiff_exptl_absorpt_empirical_full_min 0.611

loop_
_space_group_symop_operation_xyz
'x, y, z'
'-x, -y, -z'

loop_
_atom_site_label
_atom_site_type_symbol
_atom_site_fract_x
_atom_site_fract_y
_atom_site_fract_z
_atom_site_U_iso_or_equiv
_atom_site_adp_type
_atom_site_occupancy
_atom_site_site_symmetry_order
_atom_site_calc_flag
_atom_site_refinement_flags_posn
_atom_site_refinement_flags_adp
_atom_site_refinement_flags_occupancy
_atom_site_disorder_assembly
_atom_site_disorder_group
O1 O 0.7154(2) 0.0860(2) 0.50110(16) 0.0505(8) Uani 1 1 d . . . . .
O2 O 0.3338(2) -0.2010(2) 0.62561(19) 0.0508(8) Uani 1 1 d . . . . .
O3 O 1.0651(3) 0.6728(2) 0.64266(18) 0.0548(9) Uani 1 1 d . . . . .
N1 N 0.2033(2) -0.1869(2) 0.97406(17) 0.0339(7) Uani 1 1 d . . . . .
O4 O 0.8028(3) 0.4053(3) 0.49630(16) 0.0574(9) Uani 1 1 d . . . . .
N2 N 0.8073(3) 0.0959(2) 0.7867(2) 0.0453(9) Uani 1 1 d . . . . .
N3 N 0.4473(3) 0.3603(2) 0.7830(2) 0.0458(9) Uani 1 1 d . . . . .
C1 C 0.3186(3) -0.1256(2) 0.87323(19) 0.0332(8) Uani 1 1 d . . . . .
C2 C 0.5122(3) 0.0263(2) 0.6461(2) 0.0335(8) Uani 1 1 d . . . . .
C3 C 0.4385(3) 0.0071(3) 0.6973(2) 0.0361(8) Uani 1 1 d . . . . .
C4 C 0.3449(3) -0.0038(3) 0.8160(2) 0.0349(8) Uani 1 1 d . . . . .
C5 C 0.3717(3) -0.0889(2) 0.82274(19) 0.0332(8) Uani 1 1 d . . . . .
H5 H 0.426165 -0.123096 0.793367 0.040 Uiso 1 1 calc R . . . .
C6 C 0.8890(3) 0.2906(2) 0.7380(2) 0.0333(8) Uani 1 1 d . . . . .
H6 H 0.937447 0.290182 0.700252 0.040 Uiso 1 1 calc R . . . .
C7 C 0.3171(3) -0.0261(3) 0.6953(2) 0.0382(9) Uani 1 1 d . . . . .
H7 H 0.274006 0.022020 0.718013 0.046 Uiso 1 1 calc R . . . .
C8 C 0.1809(3) -0.1058(3) 0.9680(2) 0.0357(8) Uani 1 1 d . . . . .
H8 H 0.127116 -0.070630 0.997252 0.043 Uiso 1 1 calc R . . . .
C9 C 0.4088(3) -0.0455(2) 0.6776(2) 0.0337(8) Uani 1 1 d . . . . .
C10 C 0.7914(3) 0.2245(3) 0.8118(2) 0.0377(9) Uani 1 1 d . . . . .
C11 C 0.8669(3) 0.4620(3) 0.8176(2) 0.0365(9) Uani 1 1 d . . . . .
C12 C 0.4723(3) -0.1171(3) 0.6421(2) 0.0377(9) Uani 1 1 d . . . . .
H12 H 0.533416 -0.129950 0.629054 0.045 Uiso 1 1 calc R . . . .
C13 C 0.3996(3) 0.0343(2) 0.7603(2) 0.0342(8) Uani 1 1 d . . . . .
C14 C 0.5182(3) 0.0428(3) 0.5791(2) 0.0362(8) Uani 1 1 d . . . . .
H14 H 0.474897 0.041465 0.566269 0.043 Uiso 1 1 calc R . . . .
C15 C 0.8644(3) 0.2231(2) 0.7530(2) 0.0338(8) Uani 1 1 d . . . . .
C16 C 0.8881(3) 0.4639(2) 0.6977(2) 0.0367(9) Uani 1 1 d . . . . .
C17 C 0.3049(3) -0.3338(3) 0.9450(2) 0.0375(9) Uani 1 1 d . . . . .
C18 C 0.9849(3) 0.1492(2) 0.6492(2) 0.0378(9) Uani 1 1 d . . . . .
C19 C 0.9093(3) 0.1535(2) 0.7123(2) 0.0367(9) Uani 1 1 d . . . . .
C20 C 0.2097(3) 0.0155(3) 0.9118(2) 0.0399(9) Uani 1 1 d . . . . .
H20 H 0.155961 0.050390 0.941315 0.048 Uiso 1 1 calc R . . . .
C21 C 0.3397(3) -0.2125(3) 0.8805(2) 0.0338(8) Uani 1 1 d . . . . .
C22 C 0.2364(3) -0.0711(3) 0.9181(2) 0.0344(8) Uani 1 1 d . . . . .
C23 C 0.4017(3) 0.1756(3) 0.7369(2) 0.0360(8) Uani 1 1 d . . . . .
H23 H 0.386371 0.181871 0.699629 0.043 Uiso 1 1 calc R . . . .
C24 C 0.8424(3) 0.3570(2) 0.7784(2) 0.0352(8) Uani 1 1 d . . . . .
C25 C 0.8664(3) 0.4296(3) 0.7616(2) 0.0373(9) Uani 1 1 d . . . . .
C26 C 0.4161(3) 0.2388(3) 0.7508(2) 0.0361(8) Uani 1 1 d . . . . .
C27 C 0.2832(3) -0.2429(3) 0.9310(2) 0.0348(8) Uani 1 1 d . . . . .
C28 C 0.4097(3) 0.1038(3) 0.7776(2) 0.0352(8) Uani 1 1 d . . . . .
C29 C 0.1353(3) -0.2141(3) 1.0266(2) 0.0420(9) Uani 1 1 d . . . . .
H29A H 0.112510 -0.185480 1.066768 0.050 Uiso 1 1 calc R . . . .
H29B H 0.163546 -0.273896 1.036406 0.050 Uiso 1 1 calc R . . . .
C30 C 0.8640(3) 0.4508(3) 0.6455(2) 0.0384(9) Uani 1 1 d . . . . .
C31 C 0.7705(3) 0.3567(3) 0.8371(2) 0.0378(9) Uani 1 1 d . . . . .
H31 H 0.739879 0.401328 0.864779 0.045 Uiso 1 1 calc R . . . .
C32 C 0.3919(3) 0.3270(3) 0.6468(2) 0.0393(9) Uani 1 1 d . . . . .
C33 C 0.3539(3) -0.1483(3) 0.6446(2) 0.0392(9) Uani 1 1 d . . . . .
C34 C 0.5804(3) 0.0271(3) 0.6628(2) 0.0377(9) Uani 1 1 d . . . . .
H34 H 0.579076 0.014638 0.706417 0.045 Uiso 1 1 calc R . . . .
C35 C 0.4096(3) 0.3136(3) 0.7103(2) 0.0381(9) Uani 1 1 d . . . . .
C36 C 0.4208(3) -0.2700(2) 0.8308(2) 0.0352(8) Uani 1 1 d . . . . .
C37 C 0.9288(3) 0.0129(3) 0.6919(2) 0.0394(9) Uani 1 1 d . . . . .
C38 C 0.4372(3) 0.2292(3) 0.8084(2) 0.0398(9) Uani 1 1 d . . . . .
C39 C 0.6527(3) 0.0642(3) 0.5505(2) 0.0392(9) Uani 1 1 d . . . . .
C40 C 0.4460(3) -0.1693(3) 0.6262(2) 0.0424(10) Uani 1 1 d . . . . .
H40 H 0.489000 -0.217535 0.603545 0.051 Uiso 1 1 calc R . . . .
C41 C 0.8817(3) 0.0900(2) 0.7305(2) 0.0367(8) Uani 1 1 d . . . . .
C42 C 0.9387(3) 0.5161(3) 0.6798(2) 0.0391(9) Uani 1 1 d . . . . .
C43 C 0.2629(3) 0.0488(3) 0.8620(2) 0.0359(8) Uani 1 1 d . . . . .
H43 H 0.245359 0.106398 0.858075 0.043 Uiso 1 1 calc R . . . .
C44 C 0.7827(3) 0.4444(3) 0.6603(2) 0.0393(9) Uani 1 1 d . . . . .
H44 H 0.743556 0.449465 0.703811 0.047 Uiso 1 1 calc R . . . .
C45 C 0.7456(3) 0.2918(3) 0.8538(2) 0.0378(9) Uani 1 1 d . . . . .
H45 H 0.698510 0.292048 0.892717 0.045 Uiso 1 1 calc R . . . .
C46 C 0.8982(3) 0.4048(3) 0.8679(2) 0.0400(9) Uani 1 1 d . . . . .
H46 H 0.919375 0.347723 0.864047 0.048 Uiso 1 1 calc R . . . .
C47 C 0.4278(3) 0.0962(3) 0.8360(2) 0.0388(9) Uani 1 1 d . . . . .
H47 H 0.429647 0.049520 0.864783 0.047 Uiso 1 1 calc R . . . .
C48 C 0.5873(3) 0.0609(3) 0.5324(2) 0.0406(9) Uani 1 1 d . . . . .
H48 H 0.590481 0.071005 0.488300 0.049 Uiso 1 1 calc R . . . .
C49 C 0.2894(3) -0.0771(3) 0.6796(2) 0.0399(9) Uani 1 1 d . . . . .
H49 H 0.228277 -0.064076 0.692430 0.048 Uiso 1 1 calc R . . . .
C50 C 0.8351(3) 0.5463(3) 0.8249(2) 0.0347(8) Uani 1 1 d . . . . .
H50 H 0.814940 0.582651 0.791695 0.042 Uiso 0.5 1 calc R . P A 1
H50A H 0.808537 0.586559 0.796010 0.042 Uiso 0.5 1 calc R . P B 2
C51 C 0.3599(3) -0.3801(3) 0.9833(2) 0.0422(9) Uani 1 1 d . . . . .
H51 H 0.385528 -0.355319 0.997345 0.051 Uiso 1 1 calc R . . . .
C52 C 1.0128(3) 0.4900(3) 0.6994(2) 0.0427(10) Uani 1 1 d . . . . .
H52 H 1.033053 0.437585 0.720815 0.051 Uiso 1 1 calc R . . . .
C53 C 0.6496(3) 0.0461(3) 0.6159(2) 0.0391(9) Uani 1 1 d . . . . .
H53 H 0.693671 0.046594 0.628276 0.047 Uiso 1 1 calc R . . . .
C54 C 0.8456(3) 0.7519(3) 0.7841(2) 0.0437(10) Uani 1 1 d . . . . .
H54 H 0.902692 0.733423 0.786617 0.052 Uiso 1 1 calc R . . . .
C55 C 1.0272(3) 0.6177(3) 0.6552(2) 0.0471(11) Uani 1 1 d . . . . .
C56 C 0.7653(3) 0.1590(3) 0.8259(2) 0.0410(9) Uani 1 1 d . . . . .
H56 H 0.716868 0.159878 0.863887 0.049 Uiso 1 1 calc R . . . .
C57 C 0.9199(3) 0.4453(3) 0.5793(2) 0.0448(10) Uani 1 1 d . . . . .
H57 H 0.973261 0.451313 0.567285 0.054 Uiso 1 1 calc R . . . .
C58 C 0.4150(3) 0.4544(3) 0.6876(3) 0.0459(10) Uani 1 1 d . . . . .
C59 C 0.9771(3) -0.0626(3) 0.7186(2) 0.0418(9) Uani 1 1 d . . . . .
H59 H 0.981179 -0.065684 0.759997 0.050 Uiso 1 1 calc R . . . .
C60 C 0.8178(3) 0.4220(3) 0.5472(2) 0.0466(10) Uani 1 1 d . . . . .
C61 C 0.4428(3) 0.1568(3) 0.8510(2) 0.0416(9) Uani 1 1 d . . . . .
H61 H 0.456477 0.150445 0.889044 0.050 Uiso 1 1 calc R . . . .
C62 C 0.4238(3) 0.3742(3) 0.7271(3) 0.0437(10) Uani 1 1 d . . . . .
C63 C 0.7586(3) 0.4308(3) 0.6124(2) 0.0447(10) Uani 1 1 d . . . . .
H63 H 0.703913 0.427570 0.623639 0.054 Uiso 1 1 calc R . . . .
C64 C 0.9234(3) 0.0180(3) 0.6295(2) 0.0442(10) Uani 1 1 d . . . . .
H64 H 0.889883 0.069211 0.612136 0.053 Uiso 1 1 calc R . . . .
C65 C 0.9103(3) 0.5932(3) 0.6462(2) 0.0446(10) Uani 1 1 d . . . . .
H65 H 0.861914 0.610608 0.631554 0.053 Uiso 1 1 calc R . . . .
C66 C 1.0150(3) -0.1296(3) 0.6207(2) 0.0455(10) Uani 1 1 d . . . . .
H66 H 1.043452 -0.177749 0.597240 0.055 Uiso 1 1 calc R . . . .
C67 C 0.4097(3) -0.2974(3) 0.7814(2) 0.0411(9) Uani 1 1 d . . . . .
H67 H 0.351937 -0.283620 0.782257 0.049 Uiso 1 1 calc R . . . .
C68 C 1.0578(3) 0.5404(3) 0.6879(2) 0.0459(10) Uani 1 1 d . . . . .
H68 H 1.106887 0.522644 0.701782 0.055 Uiso 1 1 calc R . . . .
C69 C 1.0745(3) 0.0924(3) 0.6446(2) 0.0464(10) Uani 1 1 d . . . . .
H69 H 1.086915 0.059872 0.681652 0.056 Uiso 1 1 calc R . . . .
C70 C 0.2701(3) -0.3719(3) 0.9215(2) 0.0364(7) Uani 1 1 d . . . . .
H70 H 0.235030 -0.341591 0.894638 0.044 Uiso 1 1 calc R . . . .
C71 C 0.8967(3) 0.4311(3) 0.5314(2) 0.0461(10) Uani 1 1 d . . . . .
H71 H 0.934925 0.427585 0.487596 0.055 Uiso 1 1 calc R . . . .
C72 C 0.3761(3) -0.4640(3) 1.0005(2) 0.0485(11) Uani 1 1 d . . . . .
H72 H 0.411402 -0.494962 1.027067 0.058 Uiso 1 1 calc R . . . .
C73 C 0.5076(3) -0.2932(3) 0.8297(2) 0.0446(10) Uani 1 1 d . . . . .
H73 H 0.515829 -0.276671 0.862819 0.053 Uiso 1 1 calc R . . . .
C74 C 1.0200(3) -0.1347(3) 0.6827(2) 0.0454(10) Uani 1 1 d . . . . .
H74 H 1.052016 -0.186184 0.700579 0.054 Uiso 1 1 calc R . . . .
C75 C 0.7828(3) 0.7253(3) 0.8323(2) 0.0468(11) Uani 1 1 d . . . . .
C76 C 0.3110(4) 0.3871(3) 0.6398(3) 0.0500(11) Uani 1 1 d . . . . .
H76 H 0.264372 0.416795 0.675972 0.060 Uiso 1 1 calc R . . . .
C77 C 0.5459(3) 0.4648(3) 0.8456(3) 0.0447(10) Uani 1 1 d . . . . .
H77A H 0.594510 0.465914 0.805913 0.067 Uiso 1 1 calc GR . . . .
H77B H 0.564094 0.455185 0.883359 0.067 Uiso 1 1 calc GR . . . .
H77C H 0.494101 0.517439 0.848719 0.067 Uiso 1 1 calc GR . . . .
C78 C 0.4605(3) 0.2805(3) 0.5930(3) 0.0479(11) Uani 1 1 d . . . . .
H78 H 0.514182 0.238884 0.597976 0.058 Uiso 1 1 calc R . . . .
C79 C 0.4547(3) 0.2911(3) 0.8210(3) 0.0487(11) Uani 1 1 d . . . . .
H79 H 0.472229 0.283368 0.857386 0.058 Uiso 1 1 calc R . . . .
C80 C 0.8227(4) 0.8062(3) 0.7320(3) 0.0507(11) Uani 1 1 d . . . . .
H80 H 0.864695 0.824297 0.700256 0.061 Uiso 1 1 calc R . . . .
C81 C 0.9538(4) 0.6447(3) 0.6344(2) 0.0506(12) Uani 1 1 d . . . . .
H81 H 0.933914 0.696957 0.612666 0.061 Uiso 1 1 calc R . . . .
C82 C 0.9677(3) -0.0527(3) 0.5932(2) 0.0457(10) Uani 1 1 d . . . . .
H82 H 0.965930 -0.049069 0.550899 0.055 Uiso 1 1 calc R . . . .
C83 C 0.3450(3) 0.5291(3) 0.7139(3) 0.0471(11) Uani 1 1 d . . . . .
H83 H 0.302875 0.529103 0.755752 0.057 Uiso 1 1 calc R . . . .
C84 C 0.3402(4) -0.5009(3) 0.9784(3) 0.0524(12) Uani 1 1 d . . . . .
H84 H 0.350815 -0.556765 0.990256 0.063 Uiso 1 1 calc R . . . .
C85 C 0.9676(4) 0.2001(3) 0.5945(2) 0.0490(11) Uani 1 1 d . . . . .
H85 H 0.909191 0.239581 0.597969 0.059 Uiso 1 1 calc R . . . .
C86 C 0.5708(4) -0.3666(3) 0.7305(3) 0.0516(12) Uani 1 1 d . . . . .
H86 H 0.620759 -0.398548 0.696865 0.062 Uiso 1 1 calc R . . . .
C87 C 0.4774(3) 0.4547(3) 0.6246(3) 0.0514(12) Uani 1 1 d . . . . .
H87 H 0.524849 0.404741 0.607108 0.062 Uiso 1 1 calc R . . . .
C88 C 0.5828(3) -0.3412(3) 0.7791(3) 0.0531(12) Uani 1 1 d . . . . .
H88 H 0.640736 -0.355824 0.778270 0.064 Uiso 1 1 calc R . . . .
C89 C 0.8979(4) 0.4311(3) 0.9209(2) 0.0506(12) Uani 1 1 d . . . . .
H89 H 0.924309 0.393689 0.950926 0.061 Uiso 0.5 1 calc R . P C 1
H89A H 0.910555 0.393029 0.955594 0.061 Uiso 0.5 1 calc R . P D 2
C90 C 0.4839(4) -0.3448(3) 0.7314(2) 0.0498(11) Uani 1 1 d . . . . .
H90 H 0.476125 -0.362078 0.698388 0.060 Uiso 1 1 calc R . . . .
C91 C 0.0572(3) -0.1939(3) 1.0029(3) 0.0509(11) Uani 1 1 d . . . . .
H91A H 0.036511 -0.136246 0.985566 0.061 Uiso 1 1 calc R . . . .
H91B H 0.078619 -0.229674 0.967243 0.061 Uiso 1 1 calc R . . . .
C92 C 0.3382(4) 0.6031(3) 0.6777(3) 0.0549(12) Uani 1 1 d . . . . .
H92 H 0.292065 0.653359 0.695670 0.066 Uiso 1 1 calc R . . . .
C93 C 1.1441(4) 0.0852(3) 0.5843(3) 0.0560(13) Uani 1 1 d . . . . .
H93 H 1.203071 0.047241 0.580761 0.067 Uiso 1 1 calc R . . . .
C94 C 0.2390(4) -0.1774(3) 0.6396(3) 0.0547(13) Uani 1 1 d . . . . .
H94A H 0.232881 -0.213924 0.617879 0.082 Uiso 1 1 calc GR . . . .
H94B H 0.211547 -0.120663 0.623586 0.082 Uiso 1 1 calc GR . . . .
H94C H 0.209714 -0.182045 0.686477 0.082 Uiso 1 1 calc GR . . . .
C95 C 0.2883(6) -0.4558(5) 0.9386(4) 0.0364(7) Uani 0.5 1 d . . P . .
H95 H 0.265330 -0.481895 0.923045 0.044 Uiso 0.5 1 calc R . P . .
C96 C 0.3995(4) 0.6039(3) 0.6144(3) 0.0548(12) Uani 1 1 d . . . . .
H96 H 0.394120 0.654171 0.589877 0.066 Uiso 1 1 calc R . . . .
C97 C 0.4686(4) 0.5291(3) 0.5883(3) 0.0553(12) Uani 1 1 d . . . . .
H97 H 0.509470 0.529106 0.545885 0.066 Uiso 1 1 calc R . . . .
C98 C 1.0374(4) 0.1919(4) 0.5348(3) 0.0590(13) Uani 1 1 d . . . . .
H98 H 1.025176 0.224911 0.497863 0.071 Uiso 1 1 calc R . . . .
C99 C 0.6984(4) 0.7536(4) 0.8271(4) 0.0662(17) Uani 1 1 d . . . . .
H99 H 0.656100 0.736059 0.859142 0.079 Uiso 1 1 calc R . . . .
C100 C 0.4486(4) 0.2964(4) 0.5318(3) 0.0594(14) Uani 1 1 d . . . . .
H100 H 0.494378 0.265810 0.495741 0.071 Uiso 1 1 calc R . . . .
C101 C 1.1439(4) 0.6439(3) 0.6606(3) 0.0631(15) Uani 1 1 d . . . . .
H10A H 1.187507 0.591209 0.641216 0.095 Uiso 1 1 calc GR . . . .
H10B H 1.127645 0.636862 0.707894 0.095 Uiso 1 1 calc GR . . . .
H10C H 1.169330 0.684134 0.644631 0.095 Uiso 1 1 calc GR . . . .
C102 C 1.1255(4) 0.1349(4) 0.5294(3) 0.0619(14) Uani 1 1 d . . . . .
H102 H 1.171848 0.130062 0.489021 0.074 Uiso 1 1 calc R . . . .
C103 C -0.0206(3) -0.2061(3) 1.0576(3) 0.0522(12) Uani 1 1 d . . . . .
H10F H -0.068973 -0.190472 1.041271 0.078 Uiso 1 1 calc GR . . . .
H10G H -0.041115 -0.171699 1.093459 0.078 Uiso 1 1 calc GR . . . .
H10H H -0.001345 -0.263820 1.073056 0.078 Uiso 1 1 calc GR . . . .
C104 C 0.7718(4) 0.0302(3) 0.8026(3) 0.0624(15) Uani 1 1 d . . . . .
H10D H 0.808278 -0.017650 0.824555 0.075 Uiso 1 1 calc R . . . .
H10E H 0.780424 0.011899 0.761195 0.075 Uiso 1 1 calc R . . . .
C105 C 0.4717(4) 0.4236(3) 0.7951(3) 0.0573(13) Uani 1 1 d . . . . .
H10I H 0.416762 0.473301 0.811467 0.069 Uiso 1 1 calc R . . . .
H10J H 0.508608 0.439466 0.753263 0.069 Uiso 1 1 calc R . . . .
C106 C 0.3690(5) 0.3575(4) 0.5247(3) 0.0654(15) Uani 1 1 d . . . . .
H106 H 0.361365 0.368511 0.483615 0.078 Uiso 1 1 calc R . . . .
C107 C 0.2997(4) 0.4028(3) 0.5786(3) 0.0609(14) Uani 1 1 d . . . . .
H107 H 0.245768 0.443730 0.573556 0.073 Uiso 1 1 calc R . . . .
C108 C 0.5219(4) 0.3940(3) 0.8436(3) 0.0516(11) Uani 1 1 d . . . . .
H10K H 0.576261 0.343121 0.829263 0.062 Uiso 1 1 calc R . . . .
H10L H 0.484258 0.382713 0.887141 0.062 Uiso 1 1 calc R . . . .
C109 C 0.7397(4) 0.8336(3) 0.7267(4) 0.0663(16) Uani 1 1 d . . . . .
H109 H 0.725480 0.869305 0.691337 0.080 Uiso 1 1 calc R . . . .
C110 C 0.6523(5) -0.0148(4) 0.8387(4) 0.0736(19) Uani 1 1 d . . . . .
H11A H 0.644296 -0.007673 0.796818 0.110 Uiso 1 1 calc GR . . . .
H11B H 0.597764 -0.012422 0.873816 0.110 Uiso 1 1 calc GR . . . .
H11C H 0.701057 -0.068063 0.841553 0.110 Uiso 1 1 calc GR . . . .
C111 C 0.7832(4) 0.0888(5) 0.5190(3) 0.0646(16) Uani 1 1 d . . . . .
H11I H 0.821322 0.108526 0.481419 0.097 Uiso 1 1 calc GR . . . .
H11J H 0.818824 0.033634 0.533243 0.097 Uiso 1 1 calc GR . . . .
H11K H 0.754766 0.126009 0.554392 0.097 Uiso 1 1 calc GR . . . .
C112 C 0.6759(4) 0.8071(3) 0.7755(5) 0.084(2) Uani 1 1 d . . . . .
H112 H 0.618894 0.825551 0.772809 0.101 Uiso 1 1 calc R . . . .
C113 C 0.7267(5) 0.3886(5) 0.5134(3) 0.0749(19) Uani 1 1 d . . . . .
H11D H 0.727356 0.370345 0.475312 0.112 Uiso 1 1 calc GR . . . .
H11E H 0.672717 0.438583 0.528319 0.112 Uiso 1 1 calc GR . . . .
H11F H 0.728129 0.345467 0.548084 0.112 Uiso 1 1 calc GR . . . .
C114 C 0.6742(4) 0.0554(4) 0.8452(4) 0.0644(15) Uani 1 1 d . . . . .
H11G H 0.636056 0.108961 0.829479 0.077 Uiso 1 1 calc R . . . .
H11H H 0.665698 0.059254 0.890907 0.077 Uiso 1 1 calc R . . . .
C115 C 0.6365(4) 0.9207(4) 0.9909(3) 0.053(2) Uani 0.5 1 d . . P E 1
H115 H 0.575327 0.955995 1.006575 0.064 Uiso 0.5 1 calc R . P E 1
C116 C 0.6639(4) 0.8392(4) 0.9761(3) 0.049(2) Uani 0.5 1 d G . P E 1
H116 H 0.621132 0.819937 0.981810 0.059 Uiso 0.5 1 calc R . P E 1
C117 C 0.7554(4) 0.7864(3) 0.9527(3) 0.040(2) Uani 0.5 1 d G . P E 1
C118 C 0.8194(4) 0.8151(4) 0.9441(4) 0.048(2) Uani 0.5 1 d G . P E 1
H118 H 0.880542 0.779808 0.928488 0.058 Uiso 0.5 1 calc R . P E 1
C119 C 0.7919(5) 0.8966(5) 0.9590(4) 0.050(3) Uani 0.5 1 d G . P E 1
H119 H 0.834739 0.915865 0.953254 0.060 Uiso 0.5 1 calc R . P E 1
C120 C 0.7005(6) 0.9494(3) 0.9824(4) 0.060(3) Uani 0.5 1 d G . P E 1
H120 H 0.682132 1.003960 0.992297 0.072 Uiso 0.5 1 calc R . P E 1
C121 C 0.7829(5) 0.6978(3) 0.9422(3) 0.0403(19) Uani 0.5 1 d . . P E 1
N4 N 0.8046(4) 0.6415(3) 0.9937(2) 0.0398(15) Uani 0.5 1 d G . P E 1
C122 C 0.8389(5) 0.5560(3) 0.9870(3) 0.0422(19) Uani 0.5 1 d G . P E 1
H122 H 0.853382 0.518303 1.021472 0.051 Uiso 0.5 1 calc R . P E 1
C123 C 0.8515(7) 0.5268(4) 0.9289(5) 0.042(3) Uani 0.5 1 d G . P E 1
C124 C 0.8298(8) 0.5831(5) 0.8774(4) 0.0347(8) Uani 0.5 1 d G . P E 1
C125 C 0.7955(7) 0.6686(5) 0.8841(3) 0.039(3) Uani 0.5 1 d G . P E 1
C126 C 0.7179(6) 0.8979(5) 0.9828(4) 0.079(4) Uani 0.5 1 d . . P E 2
H126 H 0.659859 0.935398 1.005304 0.095 Uiso 0.5 1 calc R . P E 2
C127 C 0.7346(5) 0.8165(5) 0.9757(4) 0.056(3) Uani 0.5 1 d G . P E 2
H127 H 0.687805 0.799496 0.993543 0.067 Uiso 0.5 1 calc R . P E 2
C128 C 0.8214(5) 0.7604(4) 0.9421(3) 0.047(2) Uani 0.5 1 d G . P E 2
C129 C 0.8913(5) 0.7857(5) 0.9154(4) 0.059(3) Uani 0.5 1 d G . P E 2
H129 H 0.949369 0.748212 0.892925 0.071 Uiso 0.5 1 calc R . P E 2
C130 C 0.8746(7) 0.8672(5) 0.9225(5) 0.074(4) Uani 0.5 1 d G . P E 2
H130 H 0.921425 0.884113 0.904685 0.089 Uiso 0.5 1 calc R . P E 2
C131 C 0.7879(8) 0.9232(4) 0.9562(5) 0.076(6) Uani 0.5 1 d G . P E 2
H131 H 0.776671 0.977707 0.960874 0.092 Uiso 0.5 1 calc R . P E 2
C132 C 0.8229(6) 0.6530(4) 0.8848(3) 0.038(3) Uani 0.5 1 d . . P E 2
C133 C 0.8369(5) 0.6755(3) 0.9345(3) 0.0368(18) Uani 0.5 1 d G . P E 2
N5 N 0.8726(4) 0.6146(3) 0.9791(2) 0.0393(16) Uani 0.5 1 d G . P E 2
C134 C 0.8943(5) 0.5312(3) 0.9738(3) 0.0389(19) Uani 0.5 1 d G . P E 2
H134 H 0.918207 0.490409 1.003599 0.047 Uiso 0.5 1 calc R . P E 2
C135 C 0.8804(6) 0.5086(3) 0.9241(4) 0.034(3) Uani 0.5 1 d G . P E 2
C136 C 0.8447(7) 0.5695(4) 0.8795(4) 0.037(2) Uani 0.5 1 d G . P E 2
C137 C 0.8877(7) 0.6312(7) 1.0342(5) 0.0410(19) Uani 0.5 1 d . . P E 2
H13A H 0.902744 0.678966 1.021837 0.049 Uiso 0.5 1 calc R . P E 2
H13B H 0.938998 0.583200 1.042515 0.049 Uiso 0.5 1 calc R . P E 2
C138 C 0.7801(7) 0.6661(6) 1.0613(5) 0.045(2) Uani 0.5 1 d . . P E 1
H13C H 0.750290 0.633431 1.093742 0.054 Uiso 0.5 1 calc R . P E 1
H13D H 0.738217 0.724774 1.065797 0.054 Uiso 0.5 1 calc R . P E 1
C139 C 0.8052(7) 0.6490(7) 1.0985(5) 0.046(2) Uani 0.5 1 d . . P E 2
H13E H 0.755043 0.699099 1.090952 0.056 Uiso 0.5 1 calc R . P E 2
H13F H 0.787836 0.602786 1.109279 0.056 Uiso 0.5 1 calc R . P E 2
C140 C 0.8634(8) 0.6520(7) 1.0746(6) 0.050(2) Uani 0.5 1 d . . P E 1
H14A H 0.890997 0.687385 1.043959 0.060 Uiso 0.5 1 calc R . P E 1
H14B H 0.906894 0.594101 1.067303 0.060 Uiso 0.5 1 calc R . P E 1
C141 C 0.8228(18) 0.661(2) 1.1562(14) 0.046(5) Uani 0.5 1 d . . P E 2
H14C H 0.875606 0.613371 1.161597 0.070 Uiso 0.5 1 calc GR . P E 2
H14D H 0.771827 0.665435 1.195637 0.070 Uiso 0.5 1 calc GR . P E 2
H14E H 0.832242 0.710719 1.148292 0.070 Uiso 0.5 1 calc GR . P E 2
C142 C 0.8384(18) 0.672(2) 1.1473(15) 0.046(5) Uani 0.5 1 d . . P E 1
H14F H 0.880926 0.689771 1.149311 0.068 Uiso 0.5 1 calc GR . P E 1
H14G H 0.840282 0.623374 1.175940 0.068 Uiso 0.5 1 calc GR . P E 1
H14H H 0.778780 0.716653 1.161386 0.068 Uiso 0.5 1 calc GR . P E 1
B1 B 1.0073(4) 1.0120(4) 0.8641(3) 0.0555(13) Uani 1 1 d D U . . .
F1 F 1.0193(2) 1.0128(2) 0.92118(15) 0.0642(8) Uani 1 1 d D U . . .
F2 F 1.0182(6) 1.0772(5) 0.8230(3) 0.159(3) Uani 1 1 d D U . . .
F3 F 1.0672(5) 0.9411(4) 0.8331(4) 0.160(3) Uani 1 1 d D U . . .
F4 F 0.9214(3) 1.0245(5) 0.8767(3) 0.131(2) Uani 1 1 d D U . . .
B2 B 0.6778(4) 0.2348(5) 0.6720(3) 0.0698(17) Uani 1 1 d D U . . .
F5 F 0.6492(5) 0.2964(8) 0.7061(6) 0.281(7) Uani 1 1 d D U . . .
F6 F 0.6273(3) 0.2523(3) 0.6344(3) 0.1046(15) Uani 1 1 d D U . . .
F7 F 0.7631(2) 0.2173(3) 0.6346(2) 0.0844(11) Uani 1 1 d D U . . .
F8 F 0.6760(8) 0.1661(8) 0.7074(5) 0.256(6) Uani 1 1 d D U . . .
B3 B 0.4647(5) 0.7847(5) 1.0078(3) 0.0723(18) Uani 1 1 d D U . . .
F9 F 0.4685(7) 0.8028(7) 1.0596(3) 0.193(4) Uani 1 1 d D U . . .
F10 F 0.3823(5) 0.7866(6) 1.0232(3) 0.154(3) Uani 1 1 d D U . . .
F11 F 0.4794(4) 0.8327(4) 0.9535(2) 0.1205(19) Uani 1 1 d D U . . .
F12 F 0.5256(9) 0.7089(6) 0.9865(5) 0.280(7) Uani 1 1 d D U . . .
B4 B 0.9079(9) 0.4059(6) 1.1330(4) 0.128(3) Uani 1 1 d D U . . .
F13 F 0.9554(6) 0.4317(5) 1.1488(6) 0.194(4) Uani 1 1 d D U . . .
F14 F 0.8255(5) 0.4697(6) 1.1465(3) 0.147(3) Uani 1 1 d D U . . .
F15 F 0.9342(4) 0.3840(5) 1.0700(2) 0.137(2) Uani 1 1 d D U . . .
F16 F 0.9089(10) 0.3379(5) 1.1732(3) 0.264(6) Uani 1 1 d D U . . .
Cl2 Cl 0.8683(4) 0.7695(3) 1.2638(2) 0.1121(14) Uani 0.5 1 d D U P . .
Cl3 Cl 0.7217(3) 0.8091(3) 1.3835(3) 0.1038(13) Uani 0.5 1 d D U P . .
C1A C 0.8383(8) 0.7468(11) 1.3503(5) 0.1121(14) Uani 0.5 1 d D U P . .
H1AA H 0.851147 0.687898 1.360200 0.135 Uiso 0.5 1 calc R . P . .
H1AB H 0.871600 0.760485 1.368549 0.135 Uiso 0.5 1 calc R . P . .
O0AA O 0.1684(5) -0.2296(4) 0.8073(3) 0.123(2) Uani 1 1 d . . . . .
H0AA H 0.213684 -0.248310 0.819951 0.184 Uiso 1 1 d G . . . .
H0AB H 0.136681 -0.180233 0.821080 0.184 Uiso 1 1 d G . . . .
Cl1 Cl 0.7250(7) -0.2258(8) 0.6110(5) 0.121(3) Uani 0.25 1 d D U P . .
Cl4 Cl 0.8087(8) -0.3451(12) 0.5119(7) 0.165(6) Uani 0.25 1 d D U P . .
C1B C 0.7087(12) -0.2945(16) 0.5774(13) 0.139(16) Uani 0.25 1 d D U P . .
H1BA H 0.658404 -0.263613 0.560962 0.167 Uiso 0.25 1 calc R . P . .
H1BB H 0.695028 -0.335649 0.611175 0.167 Uiso 0.25 1 calc R . P . .

loop_
_atom_site_aniso_label
_atom_site_aniso_U_11
_atom_site_aniso_U_22
_atom_site_aniso_U_33
_atom_site_aniso_U_23
_atom_site_aniso_U_13
_atom_site_aniso_U_12
O1 0.0395(16) 0.073(2) 0.0427(17) -0.0027(15) -0.0070(13) -0.0317(16)
O2 0.062(2) 0.0344(16) 0.073(2) 0.0021(15) -0.0356(18) -0.0253(15)
O3 0.062(2) 0.0358(17) 0.062(2) -0.0084(14) 0.0012(16) -0.0319(16)
N1 0.0314(16) 0.0323(17) 0.0359(17) -0.0009(13) -0.0084(13) -0.0144(13)
O4 0.073(2) 0.073(2) 0.0356(17) -0.0024(15) -0.0225(16) -0.034(2)
N2 0.043(2) 0.0266(18) 0.059(2) 0.0011(15) -0.0090(17) -0.0169(15)
N3 0.045(2) 0.0297(18) 0.071(3) -0.0146(17) -0.0259(18) -0.0113(15)
C1 0.0373(19) 0.0291(19) 0.035(2) -0.0018(15) -0.0099(16) -0.0174(16)
C2 0.039(2) 0.0279(19) 0.036(2) -0.0039(14) -0.0108(16) -0.0161(15)
C3 0.042(2) 0.032(2) 0.038(2) 0.0005(15) -0.0139(17) -0.0185(17)
C4 0.0367(19) 0.036(2) 0.040(2) -0.0037(16) -0.0128(16) -0.0203(16)
C5 0.0343(19) 0.031(2) 0.0338(19) -0.0034(15) -0.0069(15) -0.0166(15)
C6 0.0322(18) 0.0292(19) 0.0348(19) -0.0006(15) -0.0074(15) -0.0137(15)
C7 0.049(2) 0.030(2) 0.042(2) 0.0009(16) -0.0187(18) -0.0202(17)
C8 0.0349(19) 0.035(2) 0.038(2) -0.0016(16) -0.0106(16) -0.0171(16)
C9 0.041(2) 0.032(2) 0.0350(19) 0.0012(15) -0.0152(16) -0.0195(16)
C10 0.038(2) 0.035(2) 0.039(2) 0.0030(16) -0.0114(17) -0.0179(17)
C11 0.038(2) 0.041(2) 0.035(2) -0.0007(16) -0.0068(16) -0.0253(17)
C12 0.039(2) 0.035(2) 0.040(2) -0.0013(16) -0.0133(17) -0.0164(17)
C13 0.038(2) 0.0294(19) 0.038(2) 0.0004(15) -0.0133(16) -0.0170(16)
C14 0.040(2) 0.034(2) 0.038(2) 0.0002(15) -0.0165(17) -0.0160(16)
C15 0.0351(19) 0.0282(19) 0.037(2) 0.0010(15) -0.0116(16) -0.0141(15)
C16 0.043(2) 0.0246(18) 0.038(2) -0.0024(15) -0.0083(16) -0.0140(16)
C17 0.041(2) 0.036(2) 0.033(2) -0.0004(15) -0.0082(16) -0.0181(17)
C18 0.044(2) 0.0251(19) 0.041(2) -0.0037(15) -0.0095(17) -0.0148(16)
C19 0.036(2) 0.0266(19) 0.043(2) 0.0028(15) -0.0128(17) -0.0118(15)
C20 0.041(2) 0.037(2) 0.040(2) -0.0056(17) -0.0088(17) -0.0178(17)
C21 0.037(2) 0.031(2) 0.036(2) -0.0002(15) -0.0134(16) -0.0168(16)
C22 0.0347(19) 0.031(2) 0.039(2) -0.0025(15) -0.0119(16) -0.0151(16)
C23 0.040(2) 0.030(2) 0.039(2) -0.0061(15) -0.0108(16) -0.0162(16)
C24 0.044(2) 0.0283(19) 0.037(2) 0.0003(15) -0.0163(17) -0.0174(16)
C25 0.040(2) 0.033(2) 0.042(2) -0.0008(16) -0.0143(17) -0.0176(17)
C26 0.037(2) 0.034(2) 0.040(2) -0.0058(16) -0.0114(16) -0.0167(16)
C27 0.0352(19) 0.032(2) 0.035(2) -0.0026(15) -0.0077(16) -0.0151(16)
C28 0.0355(19) 0.033(2) 0.039(2) -0.0053(15) -0.0088(16) -0.0171(16)
C29 0.041(2) 0.041(2) 0.041(2) 0.0037(17) -0.0094(17) -0.0208(18)
C30 0.051(2) 0.030(2) 0.031(2) -0.0023(15) -0.0105(17) -0.0172(17)
C31 0.041(2) 0.035(2) 0.041(2) -0.0013(16) -0.0152(17) -0.0180(17)
C32 0.049(2) 0.0261(19) 0.049(2) -0.0021(16) -0.0173(19) -0.0201(17)
C33 0.051(2) 0.031(2) 0.047(2) 0.0061(16) -0.0256(19) -0.0222(18)
C34 0.037(2) 0.040(2) 0.038(2) -0.0024(16) -0.0137(17) -0.0171(17)
C35 0.0341(19) 0.031(2) 0.051(2) -0.0105(17) -0.0095(17) -0.0150(16)
C36 0.039(2) 0.0268(19) 0.036(2) 0.0014(15) -0.0074(16) -0.0163(16)
C37 0.037(2) 0.030(2) 0.049(2) -0.0010(17) -0.0103(17) -0.0150(16)
C38 0.040(2) 0.039(2) 0.046(2) -0.0108(17) -0.0129(18) -0.0188(17)
C39 0.040(2) 0.039(2) 0.038(2) -0.0050(16) -0.0088(17) -0.0185(17)
C40 0.053(3) 0.028(2) 0.051(2) -0.0023(17) -0.023(2) -0.0169(18)
C41 0.039(2) 0.0260(19) 0.044(2) -0.0009(15) -0.0139(17) -0.0132(16)
C42 0.047(2) 0.033(2) 0.033(2) -0.0044(15) -0.0039(17) -0.0194(17)
C43 0.040(2) 0.0278(19) 0.044(2) -0.0044(15) -0.0130(17) -0.0172(16)
C44 0.042(2) 0.033(2) 0.034(2) -0.0019(15) -0.0093(17) -0.0116(17)
C45 0.038(2) 0.038(2) 0.037(2) 0.0017(16) -0.0100(16) -0.0189(17)
C46 0.047(2) 0.036(2) 0.044(2) 0.0036(17) -0.0167(18) -0.0247(18)
C47 0.042(2) 0.039(2) 0.039(2) -0.0030(16) -0.0121(17) -0.0203(18)
C48 0.043(2) 0.045(2) 0.037(2) 0.0003(17) -0.0147(17) -0.0201(18)
C49 0.044(2) 0.035(2) 0.050(2) 0.0049(17) -0.0221(19) -0.0222(18)
C50 0.0375(18) 0.0350(19) 0.0370(19) -0.0008(14) -0.0112(15) -0.0209(15)
C51 0.044(2) 0.040(2) 0.037(2) -0.0028(17) -0.0105(18) -0.0157(18)
C52 0.044(2) 0.032(2) 0.044(2) -0.0031(17) -0.0031(18) -0.0189(18)
C53 0.035(2) 0.041(2) 0.045(2) -0.0044(17) -0.0136(17) -0.0179(17)
C54 0.041(2) 0.044(2) 0.045(2) -0.0078(18) -0.0081(18) -0.0204(19)
C55 0.055(3) 0.035(2) 0.046(2) -0.0099(18) 0.002(2) -0.027(2)
C56 0.038(2) 0.030(2) 0.046(2) 0.0029(16) -0.0069(17) -0.0155(17)
C57 0.056(3) 0.040(2) 0.035(2) -0.0043(17) -0.0042(19) -0.025(2)
C58 0.040(2) 0.036(2) 0.069(3) -0.013(2) -0.017(2) -0.0186(18)
C59 0.043(2) 0.029(2) 0.053(3) -0.0009(17) -0.0182(19) -0.0145(17)
C60 0.056(3) 0.046(3) 0.035(2) -0.0025(18) -0.0159(19) -0.020(2)
C61 0.045(2) 0.042(2) 0.042(2) -0.0068(17) -0.0150(18) -0.0192(18)
C62 0.035(2) 0.036(2) 0.065(3) -0.0136(19) -0.0161(19) -0.0141(17)
C63 0.048(2) 0.043(2) 0.040(2) 0.0009(18) -0.0152(19) -0.0180(19)
C64 0.046(2) 0.030(2) 0.053(3) 0.0004(17) -0.017(2) -0.0135(17)
C65 0.057(3) 0.036(2) 0.037(2) -0.0010(17) -0.0104(19) -0.022(2)
C66 0.047(2) 0.032(2) 0.055(3) -0.0092(18) -0.005(2) -0.0212(18)
C67 0.047(2) 0.038(2) 0.037(2) 0.0009(16) -0.0155(18) -0.0171(18)
C68 0.041(2) 0.035(2) 0.054(3) -0.0048(19) -0.0013(19) -0.0214(18)
C69 0.045(2) 0.034(2) 0.049(3) -0.0063(18) -0.0073(19) -0.0124(18)
C70 0.0449(19) 0.0297(18) 0.0395(18) 0.0024(13) -0.0140(15) -0.0216(15)
C71 0.055(3) 0.047(3) 0.034(2) -0.0014(18) -0.0084(19) -0.024(2)
C72 0.051(3) 0.035(2) 0.042(2) 0.0009(18) -0.012(2) -0.0094(19)
C73 0.039(2) 0.037(2) 0.054(3) -0.0060(19) -0.0104(19) -0.0163(18)
C74 0.041(2) 0.027(2) 0.057(3) -0.0006(18) -0.011(2) -0.0105(17)
C75 0.053(3) 0.042(2) 0.047(2) -0.0180(19) 0.001(2) -0.029(2)
C76 0.060(3) 0.031(2) 0.059(3) -0.0056(19) -0.021(2) -0.017(2)
C77 0.045(2) 0.036(2) 0.062(3) -0.0116(19) -0.018(2) -0.0196(18)
C78 0.047(2) 0.041(2) 0.057(3) -0.015(2) -0.010(2) -0.021(2)
C79 0.049(3) 0.043(3) 0.061(3) -0.016(2) -0.022(2) -0.015(2)
C80 0.058(3) 0.043(3) 0.047(3) -0.0018(19) -0.014(2) -0.021(2)
C81 0.063(3) 0.032(2) 0.046(2) -0.0013(18) -0.005(2) -0.023(2)
C82 0.053(3) 0.037(2) 0.050(3) -0.0033(18) -0.018(2) -0.020(2)
C83 0.046(2) 0.033(2) 0.067(3) -0.009(2) -0.021(2) -0.0162(18)
C84 0.055(3) 0.036(2) 0.055(3) 0.005(2) -0.011(2) -0.020(2)
C85 0.057(3) 0.039(2) 0.045(2) 0.0044(19) -0.014(2) -0.021(2)
C86 0.056(3) 0.039(2) 0.047(3) -0.0076(19) -0.004(2) -0.018(2)
C87 0.047(3) 0.043(3) 0.070(3) -0.015(2) -0.013(2) -0.023(2)
C88 0.034(2) 0.043(3) 0.074(3) -0.010(2) -0.010(2) -0.0133(19)
C89 0.073(3) 0.061(3) 0.043(2) 0.011(2) -0.025(2) -0.049(3)
C90 0.055(3) 0.041(2) 0.045(2) -0.0055(19) -0.015(2) -0.013(2)
C91 0.044(2) 0.042(3) 0.068(3) 0.012(2) -0.025(2) -0.021(2)
C92 0.057(3) 0.031(2) 0.080(4) -0.012(2) -0.027(3) -0.014(2)
C93 0.046(3) 0.042(3) 0.056(3) -0.006(2) 0.003(2) -0.015(2)
C94 0.065(3) 0.047(3) 0.078(4) 0.008(2) -0.039(3) -0.036(2)
C95 0.0449(19) 0.0297(18) 0.0395(18) 0.0024(13) -0.0140(15) -0.0216(15)
C96 0.060(3) 0.035(2) 0.075(4) -0.005(2) -0.024(3) -0.023(2)
C97 0.054(3) 0.043(3) 0.074(3) -0.009(2) -0.016(2) -0.026(2)
C98 0.075(4) 0.051(3) 0.041(3) 0.001(2) -0.008(2) -0.029(3)
C99 0.043(3) 0.047(3) 0.103(5) -0.023(3) 0.001(3) -0.027(2)
C100 0.081(4) 0.052(3) 0.048(3) -0.006(2) -0.011(3) -0.038(3)
C101 0.057(3) 0.043(3) 0.080(4) -0.015(2) 0.006(3) -0.032(2)
C102 0.058(3) 0.056(3) 0.052(3) -0.007(2) 0.003(2) -0.023(3)
C103 0.048(3) 0.043(3) 0.063(3) 0.009(2) -0.018(2) -0.023(2)
C104 0.052(3) 0.027(2) 0.097(4) -0.001(2) -0.008(3) -0.022(2)
C105 0.063(3) 0.037(3) 0.089(4) -0.010(2) -0.038(3) -0.022(2)
C106 0.100(5) 0.051(3) 0.062(3) 0.010(2) -0.038(3) -0.042(3)
C107 0.079(4) 0.043(3) 0.065(3) 0.005(2) -0.035(3) -0.024(3)
C108 0.055(3) 0.038(2) 0.071(3) -0.009(2) -0.025(2) -0.020(2)
C109 0.071(4) 0.036(3) 0.100(5) 0.004(3) -0.048(3) -0.018(2)
C110 0.079(4) 0.043(3) 0.132(6) 0.022(3) -0.069(4) -0.035(3)
C111 0.049(3) 0.107(5) 0.052(3) -0.006(3) -0.010(2) -0.049(3)
C112 0.052(3) 0.032(3) 0.176(8) 0.002(4) -0.053(4) -0.015(2)
C113 0.093(5) 0.114(6) 0.046(3) 0.000(3) -0.024(3) -0.067(4)
C114 0.060(3) 0.043(3) 0.090(4) -0.002(3) -0.025(3) -0.021(2)
C115 0.070(7) 0.052(6) 0.032(4) -0.001(4) -0.008(4) -0.029(5)
C116 0.052(6) 0.033(4) 0.051(5) 0.002(4) -0.005(4) -0.020(4)
C117 0.053(6) 0.037(5) 0.036(5) -0.002(4) -0.016(4) -0.024(5)
C118 0.062(6) 0.051(6) 0.044(5) -0.004(4) -0.025(5) -0.028(5)
C119 0.089(9) 0.025(6) 0.056(7) 0.004(4) -0.038(6) -0.029(6)
C120 0.101(10) 0.042(6) 0.046(6) 0.002(5) -0.030(6) -0.035(6)
C121 0.035(4) 0.039(5) 0.046(5) -0.007(4) -0.010(4) -0.017(4)
N4 0.045(4) 0.043(4) 0.038(4) -0.003(3) -0.013(3) -0.024(3)
C122 0.055(6) 0.033(5) 0.047(5) 0.006(4) -0.023(5) -0.023(4)
C123 0.037(7) 0.036(5) 0.052(7) -0.001(4) -0.013(5) -0.017(5)
C124 0.0375(18) 0.0350(19) 0.0370(19) -0.0008(14) -0.0112(15) -0.0209(15)
C125 0.046(7) 0.033(5) 0.043(6) -0.008(4) -0.012(4) -0.020(4)
C126 0.121(13) 0.058(8) 0.046(6) -0.009(6) -0.032(7) -0.022(8)
C127 0.071(8) 0.059(8) 0.042(6) -0.005(5) -0.021(5) -0.027(6)
C128 0.069(7) 0.052(6) 0.040(5) -0.007(4) -0.025(5) -0.035(5)
C129 0.069(7) 0.058(7) 0.070(7) 0.004(5) -0.033(6) -0.038(6)
C130 0.111(11) 0.048(7) 0.107(10) 0.006(6) -0.072(10) -0.044(7)
C131 0.149(17) 0.043(9) 0.069(9) 0.011(6) -0.074(11) -0.043(10)
C132 0.041(7) 0.059(7) 0.030(5) -0.003(4) -0.011(4) -0.035(6)
C133 0.050(5) 0.040(5) 0.033(4) -0.008(3) -0.010(4) -0.029(4)
N5 0.036(4) 0.059(5) 0.038(4) -0.009(3) -0.011(3) -0.030(3)
C134 0.047(5) 0.056(6) 0.031(4) 0.002(4) -0.020(4) -0.031(5)
C135 0.037(7) 0.048(6) 0.029(4) 0.002(4) -0.011(4) -0.029(5)
C136 0.053(7) 0.033(5) 0.032(4) 0.001(4) -0.009(4) -0.029(5)
C137 0.052(5) 0.058(6) 0.030(4) -0.008(4) -0.014(4) -0.033(4)
C138 0.047(5) 0.044(5) 0.042(5) -0.006(4) -0.006(4) -0.023(4)
C139 0.048(6) 0.062(6) 0.041(5) -0.003(4) -0.017(5) -0.031(5)
C140 0.050(6) 0.051(6) 0.057(7) -0.008(5) -0.019(5) -0.025(5)
C141 0.048(12) 0.064(10) 0.047(11) -0.008(8) -0.013(8) -0.039(8)
C142 0.040(9) 0.063(11) 0.042(7) -0.009(6) 0.004(6) -0.039(7)
B1 0.057(3) 0.065(4) 0.051(3) -0.011(2) -0.018(2) -0.028(3)
F1 0.0513(16) 0.081(2) 0.0534(17) -0.0008(15) -0.0221(14) -0.0199(15)
F2 0.206(7) 0.186(6) 0.121(4) 0.097(4) -0.104(5) -0.118(6)
F3 0.132(5) 0.129(5) 0.191(6) -0.111(5) -0.038(5) -0.001(4)
F4 0.077(3) 0.238(7) 0.111(4) -0.037(4) -0.032(3) -0.080(4)
B2 0.056(3) 0.104(5) 0.064(4) -0.001(3) -0.024(3) -0.044(4)
F5 0.115(5) 0.423(13) 0.336(11) -0.328(11) 0.084(6) -0.133(7)
F6 0.081(3) 0.099(3) 0.153(4) -0.018(3) -0.065(3) -0.027(2)
F7 0.0508(18) 0.078(3) 0.110(3) -0.009(2) -0.0241(19) -0.0171(17)
F8 0.325(12) 0.341(11) 0.262(10) 0.224(9) -0.229(9) -0.264(10)
B3 0.092(5) 0.084(5) 0.049(3) 0.002(3) -0.014(3) -0.054(4)
F9 0.300(10) 0.290(10) 0.119(5) 0.024(5) -0.123(6) -0.200(9)
F10 0.168(5) 0.266(9) 0.101(4) 0.015(4) -0.032(4) -0.170(6)
F11 0.119(4) 0.184(5) 0.091(3) 0.053(3) -0.047(3) -0.106(4)
F12 0.274(11) 0.137(6) 0.191(9) -0.011(6) -0.005(8) 0.042(7)
B4 0.240(9) 0.149(8) 0.089(5) 0.064(5) -0.099(7) -0.153(7)
F13 0.164(6) 0.145(6) 0.348(12) -0.021(7) -0.159(8) -0.061(5)
F14 0.166(5) 0.270(8) 0.082(3) 0.034(4) -0.043(4) -0.170(6)
F15 0.122(4) 0.208(7) 0.069(3) 0.041(3) -0.036(3) -0.077(4)
F16 0.625(19) 0.162(6) 0.077(4) 0.058(4) -0.126(7) -0.244(9)
Cl2 0.125(4) 0.101(3) 0.101(3) -0.019(2) -0.040(3) -0.032(3)
Cl3 0.107(3) 0.080(2) 0.147(4) 0.007(2) -0.061(3) -0.047(2)
C1A 0.125(4) 0.101(3) 0.101(3) -0.019(2) -0.040(3) -0.032(3)
O0AA 0.107(5) 0.085(4) 0.102(5) 0.024(3) -0.017(4) -0.009(3)
Cl1 0.098(6) 0.132(8) 0.109(7) -0.009(6) -0.030(5) -0.032(6)
Cl4 0.109(8) 0.266(18) 0.129(9) -0.052(10) -0.057(7) -0.053(9)
C1B 0.08(2) 0.15(3) 0.12(2) -0.02(2) -0.067(19) 0.037(19)

loop_
_atom_type_symbol
_atom_type_description
_atom_type_scat_dispersion_real
_atom_type_scat_dispersion_imag
_atom_type_scat_source
C C 0.0181 0.0091 'International Tables Vol C Tables 4.2.6.8 and 6.1.1.4'
H H 0.0000 0.0000 'International Tables Vol C Tables 4.2.6.8 and 6.1.1.4'
B B 0.0090 0.0039 'International Tables Vol C Tables 4.2.6.8 and 6.1.1.4'
Cl Cl 0.3639 0.7018 'International Tables Vol C Tables 4.2.6.8 and 6.1.1.4'
F F 0.0727 0.0534 'International Tables Vol C Tables 4.2.6.8 and 6.1.1.4'
N N 0.0311 0.0180 'International Tables Vol C Tables 4.2.6.8 and 6.1.1.4'
O O 0.0492 0.0322 'International Tables Vol C Tables 4.2.6.8 and 6.1.1.4'

loop_
_geom_angle_atom_site_label_1
_geom_angle_atom_site_label_2
_geom_angle_atom_site_label_3
_geom_angle
_geom_angle_site_symmetry_1
_geom_angle_site_symmetry_3
_geom_angle_publ_flag
C39 O1 C111 116.3(4) . . ?
C33 O2 C94 116.5(4) . . ?
C55 O3 C101 116.3(4) . . ?
C8 N1 C27 121.8(3) . . ?
C8 N1 C29 115.6(3) . . ?
C27 N1 C29 122.5(3) . . ?
C60 O4 C113 116.6(4) . . ?
C41 N2 C104 119.5(4) . . ?
C56 N2 C41 121.6(4) . . ?
C56 N2 C104 118.9(4) . . ?
C62 N3 C105 117.1(4) . . ?
C79 N3 C62 121.3(4) . . ?
C79 N3 C105 121.4(4) . . ?
C5 C1 C21 124.3(4) . . ?
C5 C1 C22 117.5(4) . . ?
C21 C1 C22 118.2(4) . . ?
C14 C2 C3 122.0(4) . . ?
C34 C2 C3 120.6(4) . . ?
C34 C2 C14 117.3(4) . . ?
C2 C3 C9 116.5(4) . . ?
C13 C3 C2 123.0(4) . . ?
C13 C3 C9 120.5(4) . . ?
C5 C4 C13 120.8(4) . . ?
C5 C4 C43 119.6(4) . . ?
C43 C4 C13 119.6(4) . . ?
C4 C5 C1 121.5(4) . . ?
C24 C6 C15 121.0(4) . . ?
C49 C7 C9 121.2(4) . . ?
N1 C8 C22 121.6(4) . . ?
C7 C9 C3 121.1(4) . . ?
C12 C9 C3 120.5(4) . . ?
C12 C9 C7 118.4(4) . . ?
C45 C10 C15 120.3(4) . . ?
C56 C10 C15 118.5(4) . . ?
C56 C10 C45 121.2(4) . . ?
C46 C11 C25 119.6(4) . . ?
C50 C11 C25 122.6(4) . . ?
C50 C11 C46 117.7(4) . . ?
C40 C12 C9 121.3(4) . . ?
C3 C13 C4 122.2(4) . . ?
C3 C13 C28 122.0(4) . . ?
C4 C13 C28 115.8(3) . . ?
C48 C14 C2 121.0(4) . . ?
C6 C15 C10 118.3(4) . . ?
C6 C15 C19 123.2(4) . . ?
C10 C15 C19 118.5(4) . . ?
C25 C16 C30 123.2(4) . . ?
C25 C16 C42 119.3(4) . . ?
C30 C16 C42 117.5(4) . . ?
C51 C17 C27 118.6(4) . . ?
C70 C17 C27 121.1(4) . . ?
C70 C17 C51 120.3(4) . . ?
C69 C18 C19 120.1(4) . . ?
C85 C18 C19 120.1(4) . . ?
C85 C18 C69 119.8(4) . . ?
C15 C19 C18 121.1(4) . . ?
C41 C19 C15 119.7(4) . . ?
C41 C19 C18 119.2(4) . . ?
C43 C20 C22 119.8(4) . . ?
C1 C21 C36 119.4(3) . . ?
C27 C21 C1 120.4(4) . . ?
C27 C21 C36 120.1(4) . . ?
C8 C22 C1 118.7(4) . . ?
C20 C22 C1 121.0(4) . . ?
C20 C22 C8 120.3(4) . . ?
C28 C23 C26 121.2(4) . . ?
C6 C24 C25 121.1(4) . . ?
C6 C24 C31 119.8(4) . . ?
C31 C24 C25 119.1(4) . . ?
C11 C25 C24 115.7(4) . . ?
C16 C25 C11 122.1(4) . . ?
C16 C25 C24 122.2(4) . . ?
C23 C26 C35 123.6(4) . . ?
C23 C26 C38 118.7(4) . . ?
C38 C26 C35 117.7(4) . . ?
N1 C27 C17 117.4(3) . . ?
C21 C27 N1 119.3(4) . . ?
C21 C27 C17 123.2(4) . . ?
C23 C28 C13 120.9(4) . . ?
C23 C28 C47 119.5(4) . . ?
C47 C28 C13 119.6(4) . . ?
N1 C29 C91 109.8(4) . . ?
C44 C30 C16 121.2(4) . . ?
C57 C30 C16 121.7(4) . . ?
C57 C30 C44 117.1(4) . . ?
C45 C31 C24 120.9(4) . . ?
C76 C32 C35 121.3(4) . . ?
C76 C32 C78 119.9(4) . . ?
C78 C32 C35 118.7(4) . . ?
O2 C33 C40 115.4(4) . . ?
O2 C33 C49 123.9(4) . . ?
C49 C33 C40 120.7(4) . . ?
C53 C34 C2 121.8(4) . . ?
C26 C35 C32 121.1(3) . . ?
C62 C35 C26 120.8(4) . . ?
C62 C35 C32 118.0(4) . . ?
C67 C36 C21 119.4(4) . . ?
C73 C36 C21 121.7(4) . . ?
C73 C36 C67 118.9(4) . . ?
C59 C37 C41 119.4(4) . . ?
C59 C37 C64 120.6(4) . . ?
C64 C37 C41 120.0(4) . . ?
C26 C38 C61 120.0(4) . . ?
C79 C38 C26 118.6(4) . . ?
C79 C38 C61 121.4(4) . . ?
O1 C39 C48 115.9(4) . . ?
O1 C39 C53 124.7(4) . . ?
C53 C39 C48 119.4(4) . . ?
C12 C40 C33 119.0(4) . . ?
N2 C41 C37 117.6(4) . . ?
C19 C41 N2 119.8(4) . . ?
C19 C41 C37 122.6(4) . . ?
C52 C42 C16 120.1(4) . . ?
C65 C42 C16 120.8(4) . . ?
C65 C42 C52 119.0(4) . . ?
C20 C43 C4 120.6(4) . . ?
C63 C44 C30 122.6(4) . . ?
C31 C45 C10 119.7(4) . . ?
C89 C46 C11 122.1(4) . . ?
C61 C47 C28 120.8(4) . . ?
C14 C48 C39 120.7(4) . . ?
C7 C49 C33 119.4(4) . . ?
C11 C50 C124 126.7(5) . . ?
C11 C50 C136 117.1(4) . . ?
C72 C51 C17 119.3(5) . . ?
C42 C52 C68 121.7(4) . . ?
C34 C53 C39 119.7(4) . . ?
C80 C54 C75 119.8(5) . . ?
O3 C55 C68 122.9(5) . . ?
O3 C55 C81 115.8(4) . . ?
C68 C55 C81 121.3(4) . . ?
N2 C56 C10 121.8(4) . . ?
C71 C57 C30 120.6(4) . . ?
C83 C58 C62 119.8(5) . . ?
C83 C58 C87 120.0(5) . . ?
C87 C58 C62 120.2(4) . . ?
C37 C59 C74 119.2(4) . . ?
O4 C60 C63 124.0(5) . . ?
O4 C60 C71 116.7(4) . . ?
C71 C60 C63 119.2(4) . . ?
C47 C61 C38 119.7(4) . . ?
N3 C62 C58 118.2(4) . . ?
C35 C62 N3 119.1(4) . . ?
C35 C62 C58 122.8(4) . . ?
C44 C63 C60 118.9(5) . . ?
C82 C64 C37 120.3(4) . . ?
C42 C65 C81 120.3(5) . . ?
C74 C66 C82 120.4(4) . . ?
C90 C67 C36 120.6(4) . . ?
C55 C68 C52 118.1(5) . . ?
C93 C69 C18 119.6(5) . . ?
C17 C70 C95 119.1(5) . . ?
C57 C71 C60 121.5(4) . . ?
C84 C72 C51 120.1(5) . . ?
C36 C73 C88 120.6(5) . . ?
C66 C74 C59 120.2(4) . . ?
C54 C75 C132 114.3(5) . . ?
C99 C75 C54 118.9(5) . . ?
C99 C75 C132 126.4(5) . . ?
C125 C75 C54 127.5(6) . . ?
C125 C75 C99 113.5(6) . . ?
C32 C76 C107 119.8(5) . . ?
C100 C78 C32 119.9(5) . . ?
N3 C79 C38 122.4(5) . . ?
C109 C80 C54 121.3(5) . . ?
C55 C81 C65 119.6(5) . . ?
C64 C82 C66 119.2(5) . . ?
C92 C83 C58 119.6(5) . . ?
C72 C84 C95 120.5(5) . . ?
C98 C85 C18 119.9(5) . . ?
C88 C86 C90 120.4(4) . . ?
C97 C87 C58 119.8(5) . . ?
C86 C88 C73 119.8(5) . . ?
C46 C89 C123 116.5(5) . . ?
C135 C89 C46 121.1(5) . . ?
C67 C90 C86 119.8(5) . . ?
C103 C91 C29 112.1(4) . . ?
C83 C92 C96 120.8(5) . . ?
C102 C93 C69 120.0(5) . . ?
C84 C95 C70 120.6(7) . . ?
C97 C96 C92 119.2(5) . . ?
C87 C97 C96 120.6(5) . . ?
C85 C98 C102 120.8(5) . . ?
C112 C99 C75 121.3(5) . . ?
C106 C100 C78 119.9(5) . . ?
C93 C102 C98 119.9(5) . . ?
N2 C104 C114 116.8(4) . . ?
N3 C105 C108 114.7(4) . . ?
C100 C106 C107 120.3(5) . . ?
C76 C107 C106 120.1(6) . . ?
C105 C108 C77 106.6(4) . . ?
C80 C109 C112 119.1(6) . . ?
C99 C112 C109 119.6(5) . . ?
C104 C114 C110 104.5(5) . . ?
C116 C115 C120 120.0 . . ?
C117 C116 C115 120.0 . . ?
C116 C117 C118 120.0 . . ?
C116 C117 C121 119.0(5) . . ?
C118 C117 C121 120.8(5) . . ?
C117 C118 C119 120.0 . . ?
C120 C119 C118 120.0 . . ?
C119 C120 C115 120.0 . . ?
N4 C121 C117 114.9(5) . . ?
N4 C121 C125 120.0 . . ?
C125 C121 C117 124.8(5) . . ?
C121 N4 C122 120.0 . . ?
C121 N4 C138 124.1(5) . . ?
C122 N4 C138 115.1(5) . . ?
C123 C122 N4 120.0 . . ?
C122 C123 C89 118.3(5) . . ?
C124 C123 C89 121.4(5) . . ?
C124 C123 C122 120.0 . . ?
C123 C124 C50 114.1(6) . . ?
C123 C124 C125 120.0 . . ?
C125 C124 C50 125.4(6) . . ?
C75 C125 C121 117.8(5) . . ?
C75 C125 C124 121.8(5) . . ?
C124 C125 C121 120.0 . . ?
C127 C126 C131 120.0 . . ?
C128 C127 C126 120.0 . . ?
C127 C128 C129 120.0 . . ?
C127 C128 C133 118.9(6) . . ?
C129 C128 C133 121.1(6) . . ?
C130 C129 C128 120.0 . . ?
C129 C130 C131 120.0 . . ?
C130 C131 C126 120.0 . . ?
C133 C132 C75 119.1(4) . . ?
C133 C132 C136 120.0 . . ?
C136 C132 C75 120.9(4) . . ?
C132 C133 C128 124.4(5) . . ?
C132 C133 N5 120.0 . . ?
N5 C133 C128 115.5(5) . . ?
C133 N5 C134 120.0 . . ?
C133 N5 C137 124.8(5) . . ?
C134 N5 C137 115.2(5) . . ?
C135 C134 N5 120.0 . . ?
C89 C135 C134 119.7(5) . . ?
C89 C135 C136 120.3(5) . . ?
C134 C135 C136 120.0 . . ?
C132 C136 C50 119.3(5) . . ?
C135 C136 C50 120.6(5) . . ?
C135 C136 C132 120.0 . . ?
N5 C137 C139 113.1(7) . . ?
N4 C138 C140 110.7(8) . . ?
C141 C139 C137 113.1(12) . . ?
C138 C140 C142 110.7(13) . . ?
F2 B1 F1 109.4(5) . . ?
F3 B1 F1 111.3(6) . . ?
F3 B1 F2 108.4(7) . . ?
F3 B1 F4 111.7(6) . . ?
F4 B1 F1 110.1(5) . . ?
F4 B1 F2 105.9(6) . . ?
F5 B2 F6 110.8(8) . . ?
F5 B2 F7 108.2(6) . . ?
F5 B2 F8 114.2(10) . . ?
F7 B2 F6 110.6(6) . . ?
F8 B2 F6 105.6(6) . . ?
F8 B2 F7 107.2(8) . . ?
F9 B3 F10 108.0(7) . . ?
F9 B3 F11 117.1(7) . . ?
F9 B3 F12 113.9(10) . . ?
F11 B3 F10 108.2(6) . . ?
F11 B3 F12 101.7(7) . . ?
F12 B3 F10 107.2(9) . . ?
F13 B4 F14 104.6(8) . . ?
F13 B4 F15 120.1(10) . . ?
F13 B4 F16 104.2(9) . . ?
F14 B4 F15 107.9(8) . . ?
F16 B4 F14 112.8(11) . . ?
F16 B4 F15 107.4(8) . . ?
Cl3 C1A Cl2 105.9(7) . . ?
Cl1 C1B Cl4 108.4(11) . . ?

loop_
_geom_bond_atom_site_label_1
_geom_bond_atom_site_label_2
_geom_bond_distance
_geom_bond_site_symmetry_2
_geom_bond_publ_flag
O1 C39 1.356(5) . ?
O1 C111 1.430(6) . ?
O2 C33 1.348(5) . ?
O2 C94 1.447(6) . ?
O3 C55 1.369(5) . ?
O3 C101 1.433(8) . ?
N1 C8 1.315(5) . ?
N1 C27 1.403(5) . ?
N1 C29 1.495(5) . ?
O4 C60 1.370(6) . ?
O4 C113 1.409(7) . ?
N2 C41 1.388(6) . ?
N2 C56 1.318(6) . ?
N2 C104 1.505(6) . ?
N3 C62 1.387(6) . ?
N3 C79 1.320(7) . ?
N3 C105 1.501(6) . ?
C1 C5 1.411(5) . ?
C1 C21 1.419(6) . ?
C1 C22 1.427(6) . ?
C2 C3 1.478(5) . ?
C2 C14 1.408(6) . ?
C2 C34 1.404(6) . ?
C3 C9 1.482(5) . ?
C3 C13 1.369(6) . ?
C4 C5 1.371(6) . ?
C4 C13 1.491(5) . ?
C4 C43 1.424(6) . ?
C6 C15 1.410(6) . ?
C6 C24 1.372(6) . ?
C7 C9 1.400(6) . ?
C7 C49 1.380(6) . ?
C8 C22 1.408(6) . ?
C9 C12 1.397(6) . ?
C10 C15 1.420(6) . ?
C10 C45 1.407(6) . ?
C10 C56 1.393(6) . ?
C11 C25 1.482(6) . ?
C11 C46 1.429(6) . ?
C11 C50 1.378(6) . ?
C12 C40 1.384(6) . ?
C13 C28 1.493(5) . ?
C14 C48 1.378(6) . ?
C15 C19 1.423(6) . ?
C16 C25 1.383(6) . ?
C16 C30 1.471(6) . ?
C16 C42 1.479(6) . ?
C17 C27 1.488(6) . ?
C17 C51 1.395(6) . ?
C17 C70 1.389(6) . ?
C18 C19 1.488(6) . ?
C18 C69 1.413(6) . ?
C18 C85 1.387(6) . ?
C19 C41 1.370(6) . ?
C20 C22 1.398(6) . ?
C20 C43 1.368(6) . ?
C21 C27 1.381(5) . ?
C21 C36 1.490(6) . ?
C23 C26 1.398(6) . ?
C23 C28 1.383(6) . ?
C24 C25 1.488(6) . ?
C24 C31 1.415(6) . ?
C26 C35 1.424(6) . ?
C26 C38 1.413(6) . ?
C28 C47 1.409(6) . ?
C29 C91 1.531(7) . ?
C30 C44 1.403(6) . ?
C30 C57 1.398(6) . ?
C31 C45 1.367(6) . ?
C32 C35 1.496(6) . ?
C32 C76 1.385(7) . ?
C32 C78 1.396(6) . ?
C33 C40 1.399(6) . ?
C33 C49 1.392(6) . ?
C34 C53 1.387(6) . ?
C35 C62 1.381(6) . ?
C36 C67 1.403(6) . ?
C36 C73 1.389(6) . ?
C37 C41 1.498(6) . ?
C37 C59 1.376(6) . ?
C37 C64 1.394(7) . ?
C38 C61 1.414(6) . ?
C38 C79 1.397(6) . ?
C39 C48 1.396(6) . ?
C39 C53 1.389(6) . ?
C42 C52 1.388(7) . ?
C42 C65 1.387(6) . ?
C44 C63 1.386(6) . ?
C46 C89 1.352(6) . ?
C47 C61 1.370(6) . ?
C50 C124 1.410(6) . ?
C50 C136 1.452(5) . ?
C51 C72 1.394(7) . ?
C52 C68 1.393(6) . ?
C54 C75 1.392(6) . ?
C54 C80 1.391(7) . ?
C55 C68 1.384(7) . ?
C55 C81 1.388(8) . ?
C57 C71 1.381(7) . ?
C58 C62 1.486(7) . ?
C58 C83 1.387(6) . ?
C58 C87 1.393(7) . ?
C59 C74 1.401(6) . ?
C60 C63 1.396(7) . ?
C60 C71 1.384(7) . ?
C64 C82 1.384(7) . ?
C65 C81 1.389(7) . ?
C66 C74 1.380(7) . ?
C66 C82 1.393(7) . ?
C67 C90 1.381(7) . ?
C69 C93 1.394(7) . ?
C70 C95 1.389(9) . ?
C72 C84 1.369(8) . ?
C73 C88 1.399(7) . ?
C75 C99 1.386(8) . ?
C75 C125 1.365(8) . ?
C75 C132 1.630(7) . ?
C76 C107 1.388(8) . ?
C77 C108 1.537(6) . ?
C78 C100 1.393(8) . ?
C80 C109 1.366(8) . ?
C83 C92 1.373(7) . ?
C84 C95 1.378(10) . ?
C85 C98 1.385(7) . ?
C86 C88 1.374(8) . ?
C86 C90 1.396(8) . ?
C87 C97 1.375(8) . ?
C89 C123 1.546(8) . ?
C89 C135 1.296(7) . ?
C91 C103 1.503(7) . ?
C92 C96 1.391(8) . ?
C93 C102 1.390(8) . ?
C96 C97 1.381(7) . ?
C98 C102 1.390(9) . ?
C99 C112 1.376(11) . ?
C100 C106 1.374(9) . ?
C104 C114 1.506(8) . ?
C105 C108 1.507(8) . ?
C106 C107 1.392(9) . ?
C109 C112 1.406(10) . ?
C110 C114 1.535(8) . ?
C115 C116 1.3900 . ?
C115 C120 1.3900 . ?
C116 C117 1.3900 . ?
C117 C118 1.3900 . ?
C117 C121 1.482(7) . ?
C118 C119 1.3900 . ?
C119 C120 1.3900 . ?
C121 N4 1.3900 . ?
C121 C125 1.3900 . ?
N4 C122 1.3900 . ?
N4 C138 1.485(11) . ?
C122 C123 1.3900 . ?
C123 C124 1.3900 . ?
C124 C125 1.3900 . ?
C126 C127 1.3900 . ?
C126 C131 1.3900 . ?
C127 C128 1.3900 . ?
C128 C129 1.3900 . ?
C128 C133 1.462(7) . ?
C129 C130 1.3900 . ?
C130 C131 1.3900 . ?
C132 C133 1.3900 . ?
C132 C136 1.3900 . ?
C133 N5 1.3900 . ?
N5 C134 1.3900 . ?
N5 C137 1.460(9) . ?
C134 C135 1.3900 . ?
C135 C136 1.3900 . ?
C137 C139 1.543(13) . ?
C138 C140 1.516(14) . ?
C139 C141 1.50(3) . ?
C140 C142 1.57(3) . ?
B1 F1 1.358(6) . ?
B1 F2 1.356(8) . ?
B1 F3 1.336(7) . ?
B1 F4 1.355(7) . ?
B2 F5 1.266(8) . ?
B2 F6 1.341(7) . ?
B2 F7 1.327(7) . ?
B2 F8 1.316(9) . ?
B3 F9 1.287(8) . ?
B3 F10 1.352(8) . ?
B3 F11 1.323(7) . ?
B3 F12 1.332(9) . ?
B4 F13 1.311(10) . ?
B4 F14 1.342(11) . ?
B4 F15 1.363(10) . ?
B4 F16 1.340(9) . ?
Cl2 C1A 1.768(9) . ?
Cl3 C1A 1.759(9) . ?
Cl1 C1B 1.756(10) . ?
Cl4 C1B 1.768(10) . ?
